data_2241225
loop_
_publ_author_name
'Brown, Oliver C.'
'Tocher, Derek A.'
'Blower, Philip J.'
'Went, Michael J.'

_publ_section_title
;
 Crystal structure of [butane-2,3-dione
 bis(4-methylthiosemicarbazonato)-\k^4^<i>S</i>,<i>N</i>^1^,<i>N</i>^1'^,<i>S</i>'](pyridine-\k<i>N</i>)zinc(II)
;
_journal_coeditor_code PJ2023
_journal_issue 11
_journal_name_full 'Acta Crystallographica Section E'
_journal_page_first 1349
_journal_page_last 1351
_journal_paper_doi 10.1107/S2056989015019234
_journal_volume 71
_journal_year 2015
_chemical_formula_iupac '[Zn (C8 H14 N6 S2) (C5 H5 N1)]'
_chemical_formula_moiety 'C13 H19 N7 S2 Zn'
_chemical_formula_sum 'C13 H19 N7 S2 Zn'
_chemical_formula_weight 402.84
_chemical_name_systematic
'[Butane-2,3-dione bis(4-methylthiosemicarbazonato)-\k^4^<i>S</i>,<i>N</i>^1^,<i>N</i>^1'^,<i>S</i>'](pyridine-\k<i>N</i>)zinc(II)'
_space_group_crystal_system monoclinic
_space_group_IT_number 14
_space_group_name_Hall '-P 2yn'
_space_group_name_H-M_alt 'P 1 21/n 1'
_symmetry_space_group_name_Hall '-P 2yn'
_symmetry_space_group_name_H-M 'P 1 21/n 1'
_atom_sites_solution_hydrogens geom
_atom_sites_solution_primary direct
_audit_creation_method
;
Olex2 1.2
(compiled 2015.01.26 svn.r3150 for OlexSys, GUI svn.r4998)
;
_cell_angle_alpha 90
_cell_angle_beta 104.756(2)
_cell_angle_gamma 90
_cell_formula_units_Z 4
_cell_length_a 10.1466(2)
_cell_length_b 13.9076(3)
_cell_length_c 12.7775(3)
_cell_measurement_reflns_used 6492
_cell_measurement_temperature 150.0(10)
_cell_measurement_theta_max 73.0170
_cell_measurement_theta_min 4.7770
_cell_volume 1743.63(7)
_computing_cell_refinement
;
(CrysAlis PRO; Agilent, 2014)
;
_computing_data_collection
;
(CrysAlis PRO; Agilent, 2014)
;
_computing_data_reduction
;
(CrysAlis PRO; Agilent, 2014)
;
_computing_molecular_graphics
;
<i>OLEX2</i> (Dolomanov <i>et al.</i>,  2009)
;
_computing_publication_material
;
<i>OLEX2</i> (Dolomanov <i>et al.</i>,  2009)
;
_computing_structure_refinement
;
SHELXL2014 (Sheldrick, 2015)
;
_computing_structure_solution
;
SHELXS97 (Sheldrick, 2008)
;
_diffrn_ambient_temperature 150.0(10)
_diffrn_detector_area_resol_mean 5.2031
_diffrn_measured_fraction_theta_full 0.995
_diffrn_measured_fraction_theta_max 0.977
_diffrn_measurement_device 'four-circle diffractometer'
_diffrn_measurement_device_type 'Agilent SuperNova Dual Source diffractometer with an Atlas detector'
_diffrn_measurement_method '\w scans'
_diffrn_radiation_monochromator mirror
_diffrn_radiation_type CuK\a
_diffrn_radiation_wavelength 1.54184
_diffrn_reflns_av_R_equivalents 0.0410
_diffrn_reflns_limit_h_max 12
_diffrn_reflns_limit_h_min -7
_diffrn_reflns_limit_k_max 17
_diffrn_reflns_limit_k_min -16
_diffrn_reflns_limit_l_max 15
_diffrn_reflns_limit_l_min -15
_diffrn_reflns_number 12050
_diffrn_reflns_theta_full 67.684
_diffrn_reflns_theta_max 73.605
_diffrn_reflns_theta_min 4.787
_exptl_absorpt_coefficient_mu 4.272
_exptl_absorpt_correction_T_max 1.00000
_exptl_absorpt_correction_T_min 0.77502
_exptl_absorpt_correction_type multi-scan
_exptl_absorpt_process_details
;
(CrysAlis PRO; Agilent, 2014)
;
_exptl_crystal_colour 'clear yellow'
_exptl_crystal_density_diffrn 1.535
_exptl_crystal_description needle
_exptl_crystal_F_000 832
_exptl_crystal_size_max 0.26
_exptl_crystal_size_mid 0.04
_exptl_crystal_size_min 0.02
_refine_diff_density_max 0.364
_refine_diff_density_min -0.417
_refine_ls_extinction_method none
_refine_ls_goodness_of_fit_ref 1.037
_refine_ls_hydrogen_treatment constr
_refine_ls_matrix_type full
_refine_ls_number_parameters 212
_refine_ls_number_reflns 3445
_refine_ls_number_restraints 0
_refine_ls_restrained_S_all 1.037
_refine_ls_R_factor_all 0.0396
_refine_ls_R_factor_gt 0.0308
_refine_ls_shift/su_max 0.001
_refine_ls_shift/su_mean 0.000
_refine_ls_structure_factor_coef Fsqd
_refine_ls_weighting_details 'w=1/[\s^2^(Fo^2^)+(0.0320P)^2^+1.1359P] where P=(Fo^2^+2Fc^2^)/3'
_refine_ls_weighting_scheme calc
_refine_ls_wR_factor_gt 0.0697
_refine_ls_wR_factor_ref 0.0739
_reflns_number_gt 3020
_reflns_number_total 3445
_reflns_threshold_expression I>2\s(I)
_cod_data_source_file pj2023sup1.cif
_cod_data_source_block I
_cod_original_cell_volume 1743.64(7)
_cod_database_code 2241225
_shelx_space_group_comment
;
The symmetry employed for this shelxl refinement is uniquely defined
by the following loop, which should always be used as a source of
symmetry information in preference to the above space-group names.
They are only intended as comments.
;
_shelxl_version_number .2013

loop_
_space_group_symop_operation_xyz
'x, y, z'
'-x+1/2, y+1/2, -z+1/2'
'-x, -y, -z'
'x-1/2, -y-1/2, z-1/2'

loop_
_atom_site_type_symbol
_atom_site_label
_atom_site_fract_x
_atom_site_fract_y
_atom_site_fract_z
_atom_site_U_iso_or_equiv
_atom_site_adp_type
_atom_site_calc_flag
_atom_site_occupancy
Zn Zn1 0.30020(3) 0.73515(2) 0.47000(2) 0.01926(9) Uani d 1
S S1 0.44685(5) 0.79566(4) 0.36852(4) 0.02284(12) Uani d 1
S S2 0.14259(6) 0.85069(4) 0.50133(4) 0.02449(13) Uani d 1
N N1 0.68465(19) 0.71828(14) 0.37359(15) 0.0248(4) Uani d 1
H H1 0.6813 0.7600 0.3233 0.030 Uiso calc 1
N N2 0.59011(19) 0.65189(13) 0.50031(15) 0.0235(4) Uani d 1
N N3 0.47831(18) 0.65526(13) 0.54215(14) 0.0203(4) Uani d 1
N N4 0.26884(18) 0.68075(13) 0.61711(14) 0.0213(4) Uani d 1
N N5 0.15519(18) 0.70523(13) 0.65027(14) 0.0215(4) Uani d 1
N N6 -0.02309(19) 0.80647(14) 0.62535(15) 0.0257(4) Uani d 1
H H6 -0.0411 0.7758 0.6785 0.031 Uiso calc 1
N N7 0.17142(18) 0.64416(13) 0.35929(14) 0.0213(4) Uani d 1
C C1 0.8028(2) 0.65595(18) 0.4039(2) 0.0301(5) Uani d 1
H H1A 0.8662 0.6725 0.3624 0.045 Uiso calc 1
H H1B 0.7748 0.5903 0.3898 0.045 Uiso calc 1
H H1C 0.8457 0.6638 0.4796 0.045 Uiso calc 1
C C2 0.5800(2) 0.71402(15) 0.42040(17) 0.0214(4) Uani d 1
C C3 0.4771(2) 0.60479(15) 0.62697(16) 0.0211(4) Uani d 1
C C4 0.5913(3) 0.54130(19) 0.6841(2) 0.0344(6) Uani d 1
H H4A 0.5647 0.4752 0.6712 0.052 Uiso calc 1
H H4B 0.6127 0.5542 0.7604 0.052 Uiso calc 1
H H4C 0.6700 0.5537 0.6575 0.052 Uiso calc 1
C C5 0.3557(2) 0.61910(15) 0.66955(16) 0.0200(4) Uani d 1
C C6 0.3438(2) 0.56830(17) 0.76987(17) 0.0251(4) Uani d 1
H H6A 0.4086 0.5947 0.8314 0.038 Uiso calc 1
H H6B 0.3618 0.5010 0.7639 0.038 Uiso calc 1
H H6C 0.2533 0.5766 0.7788 0.038 Uiso calc 1
C C7 0.0907(2) 0.78126(15) 0.59668(17) 0.0215(4) Uani d 1
C C8 -0.1183(2) 0.88087(17) 0.57441(18) 0.0269(5) Uani d 1
H H8A -0.1695 0.8591 0.5046 0.040 Uiso calc 1
H H8B -0.0689 0.9381 0.5662 0.040 Uiso calc 1
H H8C -0.1794 0.8946 0.6188 0.040 Uiso calc 1
C C9 0.1317(2) 0.67116(17) 0.25522(18) 0.0264(5) Uani d 1
H H9 0.1650 0.7287 0.2350 0.032 Uiso calc 1
C C10 0.0434(2) 0.61722(18) 0.17651(19) 0.0313(5) Uani d 1
H H10 0.0177 0.6381 0.1050 0.038 Uiso calc 1
C C11 -0.0057(2) 0.53150(17) 0.2068(2) 0.0301(5) Uani d 1
H H11 -0.0652 0.4937 0.1558 0.036 Uiso calc 1
C C12 0.0346(2) 0.50294(17) 0.3136(2) 0.0301(5) Uani d 1
H H12 0.0030 0.4455 0.3356 0.036 Uiso calc 1
C C13 0.1226(2) 0.56104(16) 0.38725(18) 0.0247(4) Uani d 1
H H13 0.1492 0.5417 0.4592 0.030 Uiso calc 1

loop_
_atom_site_aniso_label
_atom_site_aniso_U_11
_atom_site_aniso_U_22
_atom_site_aniso_U_33
_atom_site_aniso_U_12
_atom_site_aniso_U_13
_atom_site_aniso_U_23
Zn1 0.01595(15) 0.02595(15) 0.01686(14) 0.00116(10) 0.00599(10) 0.00201(10)
S1 0.0201(3) 0.0283(3) 0.0226(2) 0.00170(19) 0.0101(2) 0.00528(19)
S2 0.0234(3) 0.0268(3) 0.0264(3) 0.0057(2) 0.0122(2) 0.0057(2)
N1 0.0194(9) 0.0345(10) 0.0227(9) 0.0000(7) 0.0097(7) 0.0049(7)
N2 0.0193(9) 0.0316(10) 0.0219(8) 0.0020(7) 0.0095(7) 0.0024(7)
N3 0.0158(9) 0.0268(9) 0.0191(8) 0.0023(7) 0.0060(7) 0.0020(7)
N4 0.0202(9) 0.0270(9) 0.0186(8) 0.0011(7) 0.0081(7) 0.0002(7)
N5 0.0149(9) 0.0318(9) 0.0201(8) 0.0022(7) 0.0088(7) 0.0010(7)
N6 0.0182(9) 0.0365(10) 0.0246(9) 0.0064(8) 0.0098(7) 0.0051(8)
N7 0.0159(9) 0.0259(9) 0.0221(8) 0.0001(7) 0.0050(7) -0.0005(7)
C1 0.0169(11) 0.0405(13) 0.0358(12) 0.0037(9) 0.0118(9) 0.0010(10)
C2 0.0176(10) 0.0268(10) 0.0209(10) -0.0029(8) 0.0069(8) -0.0028(8)
C3 0.0178(10) 0.0270(10) 0.0192(9) 0.0017(8) 0.0060(8) 0.0019(8)
C4 0.0292(13) 0.0448(14) 0.0331(12) 0.0165(11) 0.0149(10) 0.0157(11)
C5 0.0179(10) 0.0257(10) 0.0165(9) -0.0013(8) 0.0047(8) -0.0002(8)
C6 0.0185(11) 0.0355(12) 0.0210(10) 0.0003(9) 0.0047(8) 0.0051(9)
C7 0.0183(11) 0.0295(11) 0.0171(9) -0.0006(8) 0.0055(8) -0.0036(8)
C8 0.0209(11) 0.0346(12) 0.0263(11) 0.0062(9) 0.0077(9) -0.0014(9)
C9 0.0230(12) 0.0300(11) 0.0247(11) -0.0010(9) 0.0034(9) 0.0025(9)
C10 0.0255(12) 0.0408(13) 0.0242(11) 0.0011(10) 0.0004(9) 0.0004(9)
C11 0.0203(11) 0.0334(12) 0.0346(12) -0.0013(9) 0.0032(9) -0.0096(10)
C12 0.0240(12) 0.0258(11) 0.0410(13) -0.0018(9) 0.0094(10) -0.0021(10)
C13 0.0197(11) 0.0274(11) 0.0280(11) 0.0017(9) 0.0080(8) 0.0037(9)

loop_
_atom_type_symbol
_atom_type_description
_atom_type_scat_dispersion_real
_atom_type_scat_dispersion_imag
_atom_type_scat_source
C C 0.0181 0.0091 'International Tables Vol C Tables 4.2.6.8 and 6.1.1.4'
H H 0.0000 0.0000 'International Tables Vol C Tables 4.2.6.8 and 6.1.1.4'
N N 0.0311 0.0180 'International Tables Vol C Tables 4.2.6.8 and 6.1.1.4'
S S 0.3331 0.5567 'International Tables Vol C Tables 4.2.6.8 and 6.1.1.4'
Zn Zn -1.5491 0.6778 'International Tables Vol C Tables 4.2.6.8 and 6.1.1.4'

loop_
_geom_angle_atom_site_label_1
_geom_angle_atom_site_label_2
_geom_angle_atom_site_label_3
_geom_angle
S1 Zn1 S2 113.40(2)
N3 Zn1 S1 80.75(5)
N3 Zn1 S2 144.85(5)
N3 Zn1 N4 74.45(7)
N4 Zn1 S1 150.39(5)
N4 Zn1 S2 80.36(5)
N7 Zn1 S1 102.52(5)
N7 Zn1 S2 101.09(5)
N7 Zn1 N3 107.07(7)
N7 Zn1 N4 100.05(7)
C2 S1 Zn1 95.38(7)
C7 S2 Zn1 94.57(7)
C1 N1 H1 118.4
C2 N1 H1 118.4
C2 N1 C1 123.16(19)
C2 N2 N3 111.67(18)
N2 N3 Zn1 123.07(13)
C3 N3 Zn1 117.35(14)
C3 N3 N2 119.53(18)
N5 N4 Zn1 120.87(13)
C5 N4 Zn1 117.43(14)
C5 N4 N5 121.53(18)
C7 N5 N4 112.29(17)
C7 N6 H6 117.1
C7 N6 C8 125.71(19)
C8 N6 H6 117.1
C9 N7 Zn1 118.66(15)
C13 N7 Zn1 123.45(15)
C13 N7 C9 117.86(19)
N1 C1 H1A 109.5
N1 C1 H1B 109.5
N1 C1 H1C 109.5
H1A C1 H1B 109.5
H1A C1 H1C 109.5
H1B C1 H1C 109.5
N1 C2 S1 114.89(16)
N2 C2 S1 127.89(17)
N2 C2 N1 117.2(2)
N3 C3 C4 124.0(2)
N3 C3 C5 114.89(18)
C5 C3 C4 120.98(18)
C3 C4 H4A 109.5
C3 C4 H4B 109.5
C3 C4 H4C 109.5
H4A C4 H4B 109.5
H4A C4 H4C 109.5
H4B C4 H4C 109.5
N4 C5 C3 114.89(18)
N4 C5 C6 124.51(19)
C3 C5 C6 120.51(18)
C5 C6 H6A 109.5
C5 C6 H6B 109.5
C5 C6 H6C 109.5
H6A C6 H6B 109.5
H6A C6 H6C 109.5
H6B C6 H6C 109.5
N5 C7 S2 127.03(16)
N5 C7 N6 114.16(19)
N6 C7 S2 118.75(17)
N6 C8 H8A 109.5
N6 C8 H8B 109.5
N6 C8 H8C 109.5
H8A C8 H8B 109.5
H8A C8 H8C 109.5
H8B C8 H8C 109.5
N7 C9 H9 118.5
N7 C9 C10 122.9(2)
C10 C9 H9 118.5
C9 C10 H10 120.8
C11 C10 C9 118.4(2)
C11 C10 H10 120.8
C10 C11 H11 120.4
C12 C11 C10 119.1(2)
C12 C11 H11 120.4
C11 C12 H12 120.6
C11 C12 C13 118.9(2)
C13 C12 H12 120.6
N7 C13 C12 122.8(2)
N7 C13 H13 118.6
C12 C13 H13 118.6

loop_
_geom_bond_atom_site_label_1
_geom_bond_atom_site_label_2
_geom_bond_distance
Zn1 S1 2.3635(6)
Zn1 S2 2.3718(6)
Zn1 N3 2.1218(18)
Zn1 N4 2.1241(17)
Zn1 N7 2.0900(18)
S1 C2 1.760(2)
S2 C7 1.738(2)
N1 H1 0.8600
N1 C1 1.450(3)
N1 C2 1.347(3)
N2 N3 1.372(3)
N2 C2 1.321(3)
N3 C3 1.294(3)
N4 N5 1.369(2)
N4 C5 1.288(3)
N5 C7 1.337(3)
N6 H6 0.8600
N6 C7 1.344(3)
N6 C8 1.452(3)
N7 C9 1.341(3)
N7 C13 1.341(3)
C1 H1A 0.9600
C1 H1B 0.9600
C1 H1C 0.9600
C3 C4 1.491(3)
C3 C5 1.482(3)
C4 H4A 0.9600
C4 H4B 0.9600
C4 H4C 0.9600
C5 C6 1.495(3)
C6 H6A 0.9600
C6 H6B 0.9600
C6 H6C 0.9600
C8 H8A 0.9600
C8 H8B 0.9600
C8 H8C 0.9600
C9 H9 0.9300
C9 C10 1.385(3)
C10 H10 0.9300
C10 C11 1.385(4)
C11 H11 0.9300
C11 C12 1.379(4)
C12 H12 0.9300
C12 C13 1.382(3)
C13 H13 0.9300

loop_
_geom_hbond_atom_site_label_D
_geom_hbond_atom_site_label_H
_geom_hbond_atom_site_label_A
_geom_hbond_site_symmetry_A
_geom_hbond_distance_DH
_geom_hbond_distance_HA
_geom_hbond_distance_DA
_geom_hbond_angle_DHA
N1 H1 N5 4_675 0.86 2.21 2.988(3) 150
N6 H6 S1 4_465 0.86 2.65 3.500(2) 167

loop_
_geom_torsion_atom_site_label_1
_geom_torsion_atom_site_label_2
_geom_torsion_atom_site_label_3
_geom_torsion_atom_site_label_4
_geom_torsion
Zn1 S1 C2 N1 173.89(15)
Zn1 S1 C2 N2 -7.9(2)
Zn1 S2 C7 N5 17.1(2)
Zn1 S2 C7 N6 -165.88(16)
Zn1 N3 C3 C4 177.10(18)
Zn1 N3 C3 C5 -6.8(2)
Zn1 N4 N5 C7 -15.4(2)
Zn1 N4 C5 C3 8.2(2)
Zn1 N4 C5 C6 -175.37(16)
Zn1 N7 C9 C10 -178.02(18)
Zn1 N7 C13 C12 178.17(17)
N2 N3 C3 C4 -0.1(3)
N2 N3 C3 C5 175.95(18)
N3 N2 C2 S1 1.0(3)
N3 N2 C2 N1 179.17(18)
N3 C3 C5 N4 -0.9(3)
N3 C3 C5 C6 -177.50(19)
N4 N5 C7 S2 -4.1(3)
N4 N5 C7 N6 178.74(18)
N5 N4 C5 C3 -176.54(18)
N5 N4 C5 C6 -0.1(3)
N7 C9 C10 C11 -0.1(4)
C1 N1 C2 S1 -179.04(17)
C1 N1 C2 N2 2.6(3)
C2 N2 N3 Zn1 8.8(2)
C2 N2 N3 C3 -174.17(19)
C4 C3 C5 N4 175.3(2)
C4 C3 C5 C6 -1.3(3)
C5 N4 N5 C7 169.43(19)
C8 N6 C7 S2 7.9(3)
C8 N6 C7 N5 -174.7(2)
C9 N7 C13 C12 0.2(3)
C9 C10 C11 C12 0.0(4)
C10 C11 C12 C13 0.2(3)
C11 C12 C13 N7 -0.4(3)
C13 N7 C9 C10 0.0(3)

_cod_database_fobs_code 2241225
